data_7111163
loop_
_publ_author_name
'Yamazaki, Shoko'
'Yamada, Kuriko'
'Otsubo, Tetsuya'
'Haruna, Masayo'
'Kutsuwa, Emiko'
'Tamura, Hatsue'

_publ_section_title
;
 A novel Lewis acid-promoted enyne cycloisomerization of
 triester-substituted alkenes
;
_journal_issue 1
_journal_name_full 'Chemical Communications'
_journal_page_first 69
_journal_paper_doi 10.1039/b008103p
_journal_year 2001
_chemical_formula_sum 'C18 H18 O6'
_chemical_formula_weight 330.34
_space_group_IT_number 14
_symmetry_cell_setting monoclinic
_symmetry_Int_Tables_number 14
_symmetry_space_group_name_Hall '-P 2ybc'
_symmetry_space_group_name_H-M 'P 1 21/c 1'
_audit_creation_date 'Oct 10 2000'
_audit_creation_method 'by teXsan'
_cell_angle_alpha 90
_cell_angle_beta 100.513(1)
_cell_angle_gamma 90
_cell_formula_units_Z 4
_cell_length_a 8.1206(3)
_cell_length_b 10.5914(3)
_cell_length_c 19.7984(7)
_cell_measurement_reflns_used 10119
_cell_measurement_temperature 296.2
_cell_measurement_theta_max 27.5
_cell_measurement_theta_min 2.2
_cell_volume 1674.25(10)
_diffrn_measured_fraction_theta_full 0.9992
_diffrn_measured_fraction_theta_max 0.9992
_diffrn_measurement_device_type 'Rigaku RAXIS-RAPID Imaging Plate'
_diffrn_measurement_method \w
_diffrn_radiation_type 'Mo K\a'
_diffrn_radiation_wavelength 0.7107
_diffrn_reflns_av_R_equivalents 0.025
_diffrn_reflns_limit_h_max 10
_diffrn_reflns_limit_h_min 0
_diffrn_reflns_limit_k_max 13
_diffrn_reflns_limit_k_min 0
_diffrn_reflns_limit_l_max 25
_diffrn_reflns_limit_l_min -25
_diffrn_reflns_number 3845
_diffrn_reflns_theta_full 27.49
_diffrn_reflns_theta_max 27.49
_exptl_absorpt_coefficient_mu 0.099
_exptl_absorpt_correction_type none
_exptl_crystal_colour yellow
_exptl_crystal_density_diffrn 1.310
_exptl_crystal_density_method 'not measured'
_exptl_crystal_description platelet
_exptl_crystal_size_max 0.50
_exptl_crystal_size_mid 0.30
_exptl_crystal_size_min 0.10
_refine_diff_density_max 0.18
_refine_diff_density_min -0.19
_refine_ls_extinction_method none
_refine_ls_goodness_of_fit_ref 1.780
_refine_ls_hydrogen_treatment noref
_refine_ls_number_parameters 217
_refine_ls_number_reflns 2473
_refine_ls_R_factor_gt 0.047
_refine_ls_shift/su_max 0.0006
_refine_ls_structure_factor_coef F
_refine_ls_weighting_details 'w = 1/[\s^2^(Fo) + 0.00031|Fo|^2^]'
_refine_ls_weighting_scheme calc
_refine_ls_wR_factor_ref 0.052
_reflns_number_gt 2473
_reflns_number_total 3845
_reflns_threshold_expression F^2^>2\s(F^2^)
_cod_data_source_file b008103psup1.cif
_cod_data_source_block C18H18O6
_cod_original_cell_volume 1674.2(1)
_cod_original_formula_sum 'C18 H18 O6 '
_cod_database_code 7111163

loop_
_symmetry_equiv_pos_as_xyz
x,y,z
-x,1/2+y,1/2-z
-x,-y,-z
x,1/2-y,1/2+z

loop_
_atom_site_label
_atom_site_type_symbol
_atom_site_fract_x
_atom_site_fract_y
_atom_site_fract_z
_atom_site_U_iso_or_equiv
_atom_site_adp_type
_atom_site_occupancy
_atom_site_calc_flag
O(1) O 0.8868(2) 0.0339(1) 0.54989(7) 0.0632(4) Uani 1.00 d
O(2) O 0.9879(2) 0.1660(1) 0.63439(8) 0.0800(5) Uani 1.00 d
O(3) O 0.3919(2) 0.3156(1) 0.55240(7) 0.0649(4) Uani 1.00 d
O(4) O 0.5161(2) 0.4983(1) 0.58377(9) 0.0846(5) Uani 1.00 d
O(5) O 0.7610(2) 0.3517(1) 0.70515(7) 0.0692(4) Uani 1.00 d
O(6) O 0.9156(2) 0.4469(1) 0.63738(8) 0.0841(5) Uani 1.00 d
C(1) C 0.8830(2) 0.1416(2) 0.5855(1) 0.0573(6) Uani 1.00 d
C(2) C 0.7301(2) 0.2154(2) 0.55482(9) 0.0461(5) Uani 1.00 d
C(3) C 0.6567(2) 0.1496(2) 0.49174(8) 0.0434(5) Uani 1.00 d
C(4) C 0.7469(2) 0.0256(2) 0.49342(9) 0.0525(5) Uani 1.00 d
C(5) C 0.5476(2) 0.1976(2) 0.43868(9) 0.0464(5) Uani 1.00 d
C(6) C 0.4762(2) 0.1397(2) 0.37309(9) 0.0475(5) Uani 1.00 d
C(7) C 0.3984(3) 0.2183(2) 0.3205(1) 0.0643(6) Uani 1.00 d
C(8) C 0.3283(3) 0.1700(2) 0.2570(1) 0.0824(8) Uani 1.00 d
C(9) C 0.3307(3) 0.0424(2) 0.2451(1) 0.0800(8) Uani 1.00 d
C(10) C 0.4050(3) -0.0371(2) 0.2968(1) 0.0687(7) Uani 1.00 d
C(11) C 0.4773(2) 0.0100(2) 0.35987(9) 0.0559(5) Uani 1.00 d
C(12) C 0.6851(2) 0.3174(2) 0.58768(9) 0.0483(5) Uani 1.00 d
C(13) C 0.5233(2) 0.3874(2) 0.57315(9) 0.0510(5) Uani 1.00 d
C(14) C 0.2280(3) 0.3789(2) 0.5391(1) 0.0878(8) Uani 1.00 d
C(15) C 0.1201(3) 0.3166(2) 0.4823(1) 0.0825(8) Uani 1.00 d
C(16) C 0.8042(3) 0.3788(2) 0.6460(1) 0.0560(6) Uani 1.00 d
C(17) C 0.8598(3) 0.4073(3) 0.7670(1) 0.0896(8) Uani 1.00 d
C(18) C 0.9010(4) 0.3078(3) 0.8190(1) 0.110(1) Uani 1.00 d
H(1) H 0.7854 0.0123 0.4515 0.0630 Uiso 1.00 calc
H(2) H 0.6747 -0.0417 0.5007 0.0630 Uiso 1.00 calc
H(3) H 0.5118 0.2815 0.4449 0.0556 Uiso 1.00 calc
H(4) H 0.3934 0.3066 0.3284 0.0772 Uiso 1.00 calc
H(5) H 0.2781 0.2254 0.2214 0.0989 Uiso 1.00 calc
H(6) H 0.2814 0.0092 0.2015 0.0960 Uiso 1.00 calc
H(7) H 0.4063 -0.1255 0.2888 0.0825 Uiso 1.00 calc
H(8) H 0.5287 -0.0461 0.3949 0.0671 Uiso 1.00 calc
H(9) H 0.1786 0.3744 0.5790 0.1054 Uiso 1.00 calc
H(10) H 0.2422 0.4649 0.5278 0.1054 Uiso 1.00 calc
H(11) H 0.0140 0.3572 0.4736 0.0990 Uiso 1.00 calc
H(12) H 0.1696 0.3212 0.4424 0.0990 Uiso 1.00 calc
H(13) H 0.1060 0.2306 0.4936 0.0990 Uiso 1.00 calc
H(14) H 0.9599 0.4424 0.7566 0.1075 Uiso 1.00 calc
H(15) H 0.7968 0.4717 0.7840 0.1075 Uiso 1.00 calc
H(16) H 0.8006 0.2727 0.8291 0.1319 Uiso 1.00 calc
H(17) H 0.9640 0.2435 0.8019 0.1319 Uiso 1.00 calc
H(18) H 0.9652 0.3427 0.8596 0.1319 Uiso 1.00 calc

loop_
_atom_site_aniso_label
_atom_site_aniso_U_11
_atom_site_aniso_U_22
_atom_site_aniso_U_33
_atom_site_aniso_U_12
_atom_site_aniso_U_13
_atom_site_aniso_U_23
O(1) 0.0530(8) 0.0669(9) 0.0657(9) 0.0195(7) 0.0004(6) 0.0006(7)
O(2) 0.0619(9) 0.097(1) 0.0702(9) 0.0122(8) -0.0176(8) -0.0015(9)
O(3) 0.0460(7) 0.0556(8) 0.091(1) 0.0027(6) 0.0076(7) -0.0176(7)
O(4) 0.082(1) 0.0462(8) 0.116(1) 0.0073(7) -0.0060(9) -0.0093(9)
O(5) 0.0699(9) 0.088(1) 0.0463(8) -0.0177(8) 0.0017(6) -0.0119(7)
O(6) 0.082(1) 0.091(1) 0.076(1) -0.0368(10) 0.0024(8) -0.0053(9)
C(1) 0.047(1) 0.067(1) 0.055(1) 0.0038(9) 0.0031(9) 0.008(1)
C(2) 0.0449(10) 0.0451(10) 0.0465(10) 0.0011(8) 0.0034(8) 0.0071(8)
C(3) 0.0429(9) 0.0421(9) 0.0452(9) 0.0013(8) 0.0080(7) 0.0020(8)
C(4) 0.0474(10) 0.052(1) 0.057(1) 0.0074(9) 0.0065(9) 0.0001(9)
C(5) 0.050(1) 0.0407(9) 0.0477(10) 0.0035(8) 0.0077(8) -0.0004(8)
C(6) 0.0445(10) 0.0516(10) 0.0462(10) -0.0003(8) 0.0081(8) -0.0016(8)
C(7) 0.072(1) 0.060(1) 0.054(1) 0.003(1) -0.007(1) 0.003(1)
C(8) 0.097(2) 0.083(2) 0.057(1) -0.002(1) -0.013(1) 0.008(1)
C(9) 0.090(2) 0.093(2) 0.051(1) -0.015(1) -0.001(1) -0.011(1)
C(10) 0.083(1) 0.061(1) 0.061(1) -0.012(1) 0.012(1) -0.014(1)
C(11) 0.063(1) 0.053(1) 0.051(1) -0.0025(10) 0.0072(9) -0.0020(9)
C(12) 0.049(1) 0.048(1) 0.045(1) -0.0025(8) 0.0017(8) 0.0050(8)
C(13) 0.059(1) 0.047(1) 0.045(1) 0.0020(9) 0.0026(8) -0.0016(9)
C(14) 0.048(1) 0.084(2) 0.128(2) 0.012(1) 0.006(1) -0.031(2)
C(15) 0.063(1) 0.086(2) 0.093(2) 0.016(1) 0.001(1) 0.012(1)
C(16) 0.056(1) 0.056(1) 0.053(1) -0.0048(10) -0.0004(9) -0.0027(9)
C(17) 0.095(2) 0.112(2) 0.055(1) -0.018(2) -0.004(1) -0.027(1)
C(18) 0.105(2) 0.147(3) 0.065(2) 0.009(2) -0.018(1) -0.011(2)

loop_
_atom_type_symbol
_atom_type_description
_atom_type_scat_dispersion_real
_atom_type_scat_dispersion_imag
_atom_type_scat_source
C C 0.003 0.002
;International Tables for Crystallography
(1992, Vol. C, Tables 4.2.6.8 and 6.1.1.1)
;
H H 0.000 0.000
;International Tables for Crystallography
(1992, Vol. C, Table 6.1.1.2)
;
O O 0.011 0.006
;International Tables for Crystallography
(1992, Vol. C, Tables 4.2.6.8 and 6.1.1.1)
;

loop_
_geom_angle_atom_site_label_1
_geom_angle_atom_site_label_2
_geom_angle_atom_site_label_3
_geom_angle
_geom_angle_site_symmetry_2
_geom_angle_site_symmetry_3
C(1) O(1) C(4) 111.5(1) 1_555 1_555
C(13) O(3) C(14) 116.7(2) 1_555 1_555
C(16) O(5) C(17) 117.7(2) 1_555 1_555
O(1) C(1) O(2) 121.8(2) 1_555 1_555
O(1) C(1) C(2) 109.1(2) 1_555 1_555
O(2) C(1) C(2) 129.1(2) 1_555 1_555
C(1) C(2) C(3) 106.0(2) 1_555 1_555
C(1) C(2) C(12) 120.1(2) 1_555 1_555
C(3) C(2) C(12) 133.9(2) 1_555 1_555
C(2) C(3) C(4) 106.1(1) 1_555 1_555
C(2) C(3) C(5) 126.6(2) 1_555 1_555
C(4) C(3) C(5) 126.7(2) 1_555 1_555
O(1) C(4) C(3) 106.0(1) 1_555 1_555
C(3) C(5) C(6) 129.5(2) 1_555 1_555
C(5) C(6) C(7) 117.9(2) 1_555 1_555
C(5) C(6) C(11) 124.4(2) 1_555 1_555
C(7) C(6) C(11) 117.7(2) 1_555 1_555
C(6) C(7) C(8) 121.0(2) 1_555 1_555
C(7) C(8) C(9) 120.4(2) 1_555 1_555
C(8) C(9) C(10) 119.4(2) 1_555 1_555
C(9) C(10) C(11) 120.8(2) 1_555 1_555
C(6) C(11) C(10) 120.7(2) 1_555 1_555
C(2) C(12) C(13) 127.9(2) 1_555 1_555
C(2) C(12) C(16) 121.5(2) 1_555 1_555
C(13) C(12) C(16) 110.6(2) 1_555 1_555
O(3) C(13) O(4) 124.1(2) 1_555 1_555
O(3) C(13) C(12) 114.2(1) 1_555 1_555
O(4) C(13) C(12) 121.6(2) 1_555 1_555
O(3) C(14) C(15) 109.3(2) 1_555 1_555
O(5) C(16) O(6) 126.4(2) 1_555 1_555
O(5) C(16) C(12) 110.4(2) 1_555 1_555
O(6) C(16) C(12) 123.1(2) 1_555 1_555
O(5) C(17) C(18) 108.6(2) 1_555 1_555

loop_
_geom_bond_atom_site_label_1
_geom_bond_atom_site_label_2
_geom_bond_distance
O(1) C(1) 1.344(2)
O(1) C(4) 1.444(2)
O(2) C(1) 1.196(2)
O(3) C(13) 1.314(2)
O(3) C(14) 1.470(3)
O(4) C(13) 1.196(2)
O(5) C(16) 1.313(2)
O(5) C(17) 1.460(2)
O(6) C(16) 1.193(2)
C(1) C(2) 1.499(3)
C(2) C(3) 1.460(2)
C(2) C(12) 1.345(2)
C(3) C(4) 1.501(2)
C(3) C(5) 1.344(2)
C(5) C(6) 1.457(2)
C(6) C(7) 1.392(3)
C(6) C(11) 1.400(3)
C(7) C(8) 1.379(3)
C(8) C(9) 1.373(3)
C(9) C(10) 1.377(3)
C(10) C(11) 1.372(3)
C(12) C(13) 1.490(3)
C(12) C(16) 1.512(3)
C(14) C(15) 1.453(3)
C(17) C(18) 1.469(4)

loop_
_geom_torsion_atom_site_label_1
_geom_torsion_atom_site_label_2
_geom_torsion_atom_site_label_3
_geom_torsion_atom_site_label_4
_geom_torsion
_geom_torsion_site_symmetry_1
_geom_torsion_site_symmetry_2
_geom_torsion_site_symmetry_3
_geom_torsion_site_symmetry_4
O(1) C(1) C(2) C(3) -7.9(2) 1_555 1_555 1_555 1_555
O(1) C(1) C(2) C(12) 169.9(2) 1_555 1_555 1_555 1_555
O(1) C(4) C(3) C(2) -10.1(2) 1_555 1_555 1_555 1_555
O(1) C(4) C(3) C(5) 161.4(2) 1_555 1_555 1_555 1_555
O(2) C(1) O(1) C(4) 179.7(2) 1_555 1_555 1_555 1_555
O(2) C(1) C(2) C(3) 174.0(2) 1_555 1_555 1_555 1_555
O(2) C(1) C(2) C(12) -8.2(3) 1_555 1_555 1_555 1_555
O(3) C(13) C(12) C(2) 34.9(3) 1_555 1_555 1_555 1_555
O(3) C(13) C(12) C(16) -146.7(2) 1_555 1_555 1_555 1_555
O(4) C(13) O(3) C(14) 2.6(3) 1_555 1_555 1_555 1_555
O(4) C(13) C(12) C(2) -149.2(2) 1_555 1_555 1_555 1_555
O(4) C(13) C(12) C(16) 29.1(3) 1_555 1_555 1_555 1_555
O(5) C(16) C(12) C(2) -105.5(2) 1_555 1_555 1_555 1_555
O(5) C(16) C(12) C(13) 76.0(2) 1_555 1_555 1_555 1_555
O(6) C(16) O(5) C(17) -1.5(3) 1_555 1_555 1_555 1_555
O(6) C(16) C(12) C(2) 77.9(3) 1_555 1_555 1_555 1_555
O(6) C(16) C(12) C(13) -100.5(2) 1_555 1_555 1_555 1_555
C(1) O(1) C(4) C(3) 5.4(2) 1_555 1_555 1_555 1_555
C(1) C(2) C(3) C(4) 10.9(2) 1_555 1_555 1_555 1_555
C(1) C(2) C(3) C(5) -160.7(2) 1_555 1_555 1_555 1_555
C(1) C(2) C(12) C(13) -167.2(2) 1_555 1_555 1_555 1_555
C(1) C(2) C(12) C(16) 14.6(3) 1_555 1_555 1_555 1_555
C(2) C(1) O(1) C(4) 1.5(2) 1_555 1_555 1_555 1_555
C(2) C(3) C(5) C(6) 176.5(2) 1_555 1_555 1_555 1_555
C(3) C(2) C(12) C(13) 9.9(3) 1_555 1_555 1_555 1_555
C(3) C(2) C(12) C(16) -168.3(2) 1_555 1_555 1_555 1_555
C(3) C(5) C(6) C(7) -164.7(2) 1_555 1_555 1_555 1_555
C(3) C(5) C(6) C(11) 16.8(3) 1_555 1_555 1_555 1_555
C(4) C(3) C(2) C(12) -166.6(2) 1_555 1_555 1_555 1_555
C(4) C(3) C(5) C(6) 6.7(3) 1_555 1_555 1_555 1_555
C(5) C(3) C(2) C(12) 21.9(3) 1_555 1_555 1_555 1_555
C(5) C(6) C(7) C(8) 179.9(2) 1_555 1_555 1_555 1_555
C(5) C(6) C(11) C(10) 179.0(2) 1_555 1_555 1_555 1_555
C(6) C(7) C(8) C(9) 1.5(4) 1_555 1_555 1_555 1_555
C(6) C(11) C(10) C(9) 0.4(3) 1_555 1_555 1_555 1_555
C(7) C(6) C(11) C(10) 0.5(3) 1_555 1_555 1_555 1_555
C(7) C(8) C(9) C(10) -0.6(4) 1_555 1_555 1_555 1_555
C(8) C(7) C(6) C(11) -1.5(3) 1_555 1_555 1_555 1_555
C(8) C(9) C(10) C(11) -0.4(4) 1_555 1_555 1_555 1_555
C(12) C(13) O(3) C(14) 178.3(2) 1_555 1_555 1_555 1_555
C(12) C(16) O(5) C(17) -177.9(2) 1_555 1_555 1_555 1_555
C(13) O(3) C(14) C(15) 145.8(2) 1_555 1_555 1_555 1_555
C(16) O(5) C(17) C(18) -132.7(2) 1_555 1_555 1_555 1_555
